data_4084316
loop_
_publ_author_name
'Hansmann, Max M.'
'Rominger, Frank'
'Boone, Michael P.'
'Stephan, Douglas W.'
'Hashmi, A. Stephen K.'

_publ_section_title
;
 Reactivity of Organogold Compounds with B(C6F5)3: Gold--Boron
 Transmetalation via \s-B/\p-Au Species
;
_journal_issue 17
_journal_name_full Organometallics
_journal_page_first 4461
_journal_paper_doi 10.1021/om5006885
_journal_volume 33
_journal_year 2014
_chemical_formula_sum 'C53 H41 Au B F15 N2'
_chemical_formula_weight 1198.65
_chemical_name_systematic
; 
 ? 
;
_space_group_IT_number 19
_symmetry_cell_setting orthorhombic
_symmetry_space_group_name_Hall 'P 2ac 2ab'
_symmetry_space_group_name_H-M 'P 21 21 21'
_atom_sites_solution_hydrogens geom
_atom_sites_solution_primary direct
_atom_sites_solution_secondary difmap
_audit_creation_method SHELXL-97
_cell_angle_alpha 90.00
_cell_angle_beta 90.00
_cell_angle_gamma 90.00
_cell_formula_units_Z 4
_cell_length_a 12.7592(8)
_cell_length_b 19.3239(14)
_cell_length_c 20.0950(14)
_cell_measurement_reflns_used 9693
_cell_measurement_temperature 150(2)
_cell_measurement_theta_max 30.47
_cell_measurement_theta_min 2.17
_cell_volume 4954.6(6)
_computing_cell_refinement 'Bruker SMART'
_computing_data_collection 'Bruker SMART'
_computing_data_reduction 'Bruker SAINT'
_computing_molecular_graphics 'Bruker SHELXTL'
_computing_publication_material 'Bruker SHELXTL'
_computing_structure_refinement 'SHELXL-97 (Sheldrick, 2008)'
_computing_structure_solution 'SHELXS-97 (Sheldrick, 2008)'
_diffrn_ambient_temperature 150(2)
_diffrn_measured_fraction_theta_full 0.998
_diffrn_measured_fraction_theta_max 0.998
_diffrn_measurement_device_type 'CCD area detector'
_diffrn_measurement_method 'phi and omega scans'
_diffrn_radiation_monochromator graphite
_diffrn_radiation_source 'fine-focus sealed tube'
_diffrn_radiation_type MoK\a
_diffrn_radiation_wavelength 0.71073
_diffrn_reflns_av_R_equivalents 0.0292
_diffrn_reflns_av_sigmaI/netI 0.0425
_diffrn_reflns_limit_h_max 9
_diffrn_reflns_limit_h_min -18
_diffrn_reflns_limit_k_max 27
_diffrn_reflns_limit_k_min -27
_diffrn_reflns_limit_l_max 28
_diffrn_reflns_limit_l_min -28
_diffrn_reflns_number 59637
_diffrn_reflns_theta_full 30.49
_diffrn_reflns_theta_max 30.49
_diffrn_reflns_theta_min 1.46
_exptl_absorpt_coefficient_mu 3.064
_exptl_absorpt_correction_T_max 0.7461
_exptl_absorpt_correction_T_min 0.6698
_exptl_absorpt_correction_type multi-scan
_exptl_absorpt_process_details SADABS
_exptl_crystal_colour yellow
_exptl_crystal_density_diffrn 1.607
_exptl_crystal_density_method 'not measured'
_exptl_crystal_description Block
_exptl_crystal_F_000 2368
_exptl_crystal_size_max 0.346
_exptl_crystal_size_mid 0.295
_exptl_crystal_size_min 0.284
_refine_diff_density_max 0.650
_refine_diff_density_min -0.467
_refine_diff_density_rms 0.064
_refine_ls_abs_structure_details 'Flack H D (1983), Acta Cryst. A39, 876-881'
_refine_ls_abs_structure_Flack -0.004(2)
_refine_ls_extinction_method none
_refine_ls_goodness_of_fit_ref 0.957
_refine_ls_hydrogen_treatment constr
_refine_ls_matrix_type full
_refine_ls_number_parameters 649
_refine_ls_number_reflns 14994
_refine_ls_number_restraints 0
_refine_ls_restrained_S_all 0.957
_refine_ls_R_factor_all 0.0217
_refine_ls_R_factor_gt 0.0194
_refine_ls_shift/su_max 0.005
_refine_ls_shift/su_mean 0.000
_refine_ls_structure_factor_coef Fsqd
_refine_ls_weighting_details 'calc w=1/[\s^2^(Fo^2^)+(0.0000P)^2^+0.0000P] where P=(Fo^2^+2Fc^2^)/3'
_refine_ls_weighting_scheme calc
_refine_ls_wR_factor_gt 0.0426
_refine_ls_wR_factor_ref 0.0431
_reflns_number_gt 14157
_reflns_number_total 14994
_reflns_threshold_expression >2sigma(I)
_cod_data_source_file om5006885_si_002.cif
_cod_data_source_block mb076_0m_compound_6
_cod_depositor_comments
;
The following automatic conversions were performed:

'_symmetry_cell_setting' value 'Orthorhombic' changed to
'orthorhombic' according to
/home/saulius/struct/COD-crude-data--automatic-downloads/rss-feeds/ACS/lib/dictionaries/cif_core.dic
dictionary named 'cif_core.dic' version 2.4.2 from 2011-04-26.

Automatic conversion script
Id: cif_fix_values 2281 2013-09-26 08:29:07Z andrius 
;
_cod_original_sg_symbol_H-M P2(1)2(1)2(1)
_cod_database_code 4084316

loop_
_symmetry_equiv_pos_as_xyz
'x, y, z'
'-x+1/2, -y, z+1/2'
'-x, y+1/2, -z+1/2'
'x+1/2, -y+1/2, -z'

loop_
_atom_site_label
_atom_site_type_symbol
_atom_site_fract_x
_atom_site_fract_y
_atom_site_fract_z
_atom_site_U_iso_or_equiv
_atom_site_adp_type
_atom_site_occupancy
_atom_site_symmetry_multiplicity
_atom_site_calc_flag
_atom_site_refinement_flags
C23 C 0.3731(4) 0.66417(19) 0.9347(2) 0.1044(18) Uani 1 1 d .
H23A H 0.3551 0.7009 0.9031 0.157 Uiso 1 1 calc R
H23B H 0.4265 0.6811 0.9658 0.157 Uiso 1 1 calc R
H23C H 0.3103 0.6505 0.9595 0.157 Uiso 1 1 calc R
C35 C 0.0645(2) 0.63613(13) 0.81057(15) 0.0460(7) Uani 1 1 d .
H35A H 0.0506 0.6188 0.8556 0.069 Uiso 1 1 calc R
H35B H -0.0016 0.6499 0.7896 0.069 Uiso 1 1 calc R
H35C H 0.1114 0.6762 0.8130 0.069 Uiso 1 1 calc R
Au1 Au 0.146424(5) 0.509157(4) 0.965328(4) 0.01902(2) Uani 1 1 d .
C36 C -0.14154(13) 0.49862(10) 0.99200(10) 0.0230(4) Uani 1 1 d .
F11 F -0.27189(8) 0.60596(6) 1.03991(8) 0.0317(3) Uani 1 1 d .
F12 F -0.33597(9) 0.70404(7) 1.12077(8) 0.0389(4) Uani 1 1 d .
F14 F -0.06210(10) 0.65284(7) 1.27017(7) 0.0319(3) Uani 1 1 d .
F15 F 0.00590(9) 0.55400(7) 1.18972(7) 0.0299(3) Uani 1 1 d .
C15 C 0.54240(14) 0.49962(12) 1.03735(13) 0.0362(5) Uani 1 1 d .
H15A H 0.5922 0.5071 1.0717 0.043 Uiso 1 1 calc R
F8 F -0.32035(11) 0.48834(10) 0.81670(8) 0.0533(4) Uani 1 1 d .
F10 F -0.09490(10) 0.61193(7) 0.95753(8) 0.0343(3) Uani 1 1 d .
C48 C -0.07741(14) 0.44064(11) 1.10942(11) 0.0215(4) Uani 1 1 d .
C28 C -0.05014(15) 0.51278(12) 0.74185(11) 0.0297(5) Uani 1 1 d .
H28A H -0.0760 0.5527 0.7197 0.036 Uiso 1 1 calc R
C10 C 0.36077(16) 0.43893(12) 0.82213(11) 0.0281(5) Uani 1 1 d .
H10A H 0.4304 0.4292 0.8083 0.034 Uiso 1 1 calc R
C17 C 0.44393(14) 0.54413(11) 0.94377(12) 0.0252(5) Uani 1 1 d .
C37 C -0.19895(16) 0.44027(12) 0.97270(13) 0.0296(5) Uani 1 1 d .
F3 F -0.09509(12) 0.26711(8) 1.23433(9) 0.0477(4) Uani 1 1 d .
C45 C -0.19878(15) 0.68099(11) 1.19569(12) 0.0238(4) Uani 1 1 d .
N2 N 0.33031(11) 0.46413(9) 0.88313(9) 0.0211(4) Uani 1 1 d .
F5 F -0.25818(8) 0.45532(7) 1.13125(8) 0.0332(3) Uani 1 1 d .
C25 C 0.02249(15) 0.39410(12) 0.80819(12) 0.0238(5) Uani 1 1 d .
F6 F -0.20032(12) 0.38252(8) 1.01077(8) 0.0412(4) Uani 1 1 d .
C51 C -0.08890(19) 0.32297(12) 1.19508(13) 0.0323(5) Uani 1 1 d .
F9 F -0.20675(13) 0.60414(9) 0.84568(8) 0.0481(4) Uani 1 1 d .
F1 F 0.10222(9) 0.41037(7) 1.09498(10) 0.0496(5) Uani 1 1 d .
C46 C -0.11287(15) 0.64172(11) 1.21238(11) 0.0218(4) Uani 1 1 d .
C13 C 0.42542(16) 0.42190(12) 0.97919(12) 0.0273(5) Uani 1 1 d .
C12 C 0.40149(13) 0.47718(11) 0.93750(11) 0.0217(4) Uani 1 1 d .
C43 C -0.21447(14) 0.61535(11) 1.09543(11) 0.0211(4) Uani 1 1 d .
F13 F -0.23316(10) 0.73114(7) 1.23689(8) 0.0347(3) Uani 1 1 d .
B1 B -0.07872(14) 0.50979(12) 1.06252(11) 0.0194(4) Uani 1 1 d .
F4 F -0.26903(11) 0.34509(8) 1.21053(8) 0.0435(4) Uani 1 1 d .
C41 C -0.14564(18) 0.55179(12) 0.94514(12) 0.0289(5) Uani 1 1 d .
C24 C 0.08311(14) 0.45348(11) 0.80220(11) 0.0198(4) Uani 1 1 d .
N1 N 0.19025(12) 0.45157(9) 0.82585(9) 0.0199(3) Uani 1 1 d .
C49 C -0.16880(14) 0.41903(11) 1.14199(12) 0.0236(4) Uani 1 1 d .
C42 C -0.12734(13) 0.57403(10) 1.10886(11) 0.0185(4) Uani 1 1 d .
C50 C -0.17660(17) 0.36283(12) 1.18287(12) 0.0282(5) Uani 1 1 d .
C26 C -0.07668(16) 0.39635(12) 0.77822(13) 0.0309(5) Uani 1 1 d .
H26A H -0.1210 0.3570 0.7810 0.037 Uiso 1 1 calc R
C47 C -0.07944(14) 0.59037(10) 1.16940(11) 0.0205(4) Uani 1 1 d .
C53 C 0.00793(16) 0.39741(12) 1.12318(13) 0.0294(5) Uani 1 1 d .
F2 F 0.09058(11) 0.30294(8) 1.17581(11) 0.0592(5) Uani 1 1 d .
C9 C 0.22382(13) 0.47256(10) 0.88631(10) 0.0186(4) Uani 1 1 d .
C22 C 0.5049(3) 0.6258(3) 0.8558(3) 0.117(2) Uani 1 1 d .
H22A H 0.4824 0.6635 0.8265 0.176 Uiso 1 1 calc R
H22B H 0.5296 0.5868 0.8288 0.176 Uiso 1 1 calc R
H22C H 0.5619 0.6420 0.8846 0.176 Uiso 1 1 calc R
C21 C 0.41506(16) 0.60309(12) 0.89760(14) 0.0341(5) Uani 1 1 d .
H21A H 0.3586 0.5862 0.8671 0.041 Uiso 1 1 calc R
C52 C 0.00436(17) 0.34120(12) 1.16485(15) 0.0339(6) Uani 1 1 d .
C16 C 0.51527(16) 0.55383(13) 0.99563(14) 0.0331(6) Uani 1 1 d .
H16A H 0.5456 0.5982 1.0024 0.040 Uiso 1 1 calc R
C18 C 0.37809(18) 0.35013(12) 0.97019(14) 0.0346(5) Uani 1 1 d .
H18A H 0.3217 0.3541 0.9358 0.042 Uiso 1 1 calc R
C29 C 0.05000(14) 0.51402(11) 0.77106(11) 0.0239(4) Uani 1 1 d .
C11 C 0.27247(16) 0.43055(13) 0.78539(11) 0.0269(5) Uani 1 1 d .
H11A H 0.2679 0.4137 0.7411 0.032 Uiso 1 1 calc R
C14 C 0.49827(16) 0.43482(12) 1.02976(14) 0.0334(5) Uani 1 1 d .
H14A H 0.5176 0.3986 1.0592 0.040 Uiso 1 1 calc R
F7 F -0.31000(13) 0.37760(9) 0.90025(10) 0.0571(5) Uani 1 1 d .
C39 C -0.26203(16) 0.49044(16) 0.87286(12) 0.0379(6) Uani 1 1 d .
C20 C 0.3270(2) 0.32281(13) 1.03381(16) 0.0462(6) Uani 1 1 d .
H20A H 0.2737 0.3557 1.0491 0.069 Uiso 1 1 calc R
H20B H 0.3805 0.3172 1.0684 0.069 Uiso 1 1 calc R
H20C H 0.2940 0.2780 1.0248 0.069 Uiso 1 1 calc R
C44 C -0.24995(14) 0.66734(11) 1.13710(12) 0.0242(5) Uani 1 1 d .
C38 C -0.25749(17) 0.43614(14) 0.91453(13) 0.0365(6) Uani 1 1 d .
C19 C 0.4599(3) 0.29972(14) 0.94329(16) 0.0549(8) Uani 1 1 d .
H19A H 0.4902 0.3184 0.9022 0.082 Uiso 1 1 calc R
H19B H 0.4266 0.2551 0.9339 0.082 Uiso 1 1 calc R
H19C H 0.5154 0.2934 0.9764 0.082 Uiso 1 1 calc R
C30 C 0.06047(18) 0.33123(12) 0.84748(14) 0.0355(6) Uani 1 1 d .
H30A H 0.1388 0.3328 0.8479 0.043 Uiso 1 1 calc R
C1 C 0.03979(13) 0.53759(10) 1.04834(10) 0.0206(4) Uani 1 1 d .
C33 C 0.11605(18) 0.57935(12) 0.76946(13) 0.0313(5) Uani 1 1 d .
H33A H 0.1847 0.5682 0.7910 0.038 Uiso 1 1 calc R
C34 C 0.1392(2) 0.60315(14) 0.69888(14) 0.0459(6) Uani 1 1 d .
H34A H 0.1723 0.5654 0.6741 0.069 Uiso 1 1 calc R
H34B H 0.1866 0.6430 0.7002 0.069 Uiso 1 1 calc R
H34C H 0.0736 0.6164 0.6769 0.069 Uiso 1 1 calc R
C2 C 0.12162(14) 0.56922(11) 1.05757(11) 0.0234(4) Uani 1 1 d .
C27 C -0.11111(16) 0.45388(12) 0.74509(13) 0.0304(5) Uani 1 1 d .
H27A H -0.1778 0.4533 0.7241 0.036 Uiso 1 1 calc R
C3 C 0.20488(17) 0.61356(13) 1.08241(13) 0.0325(5) Uani 1 1 d .
C4 C 0.30247(17) 0.58690(15) 1.09889(13) 0.0376(6) Uani 1 1 d .
H4A H 0.3174 0.5393 1.0917 0.045 Uiso 1 1 calc R
C40 C -0.20461(17) 0.54985(14) 0.88695(13) 0.0332(5) Uani 1 1 d .
C5 C 0.3784(2) 0.6302(2) 1.12602(16) 0.0600(10) Uani 1 1 d .
H5A H 0.4440 0.6115 1.1392 0.072 Uiso 1 1 calc R
C31 C 0.0290(3) 0.26329(15) 0.81697(18) 0.0569(9) Uani 1 1 d .
H31A H 0.0533 0.2615 0.7707 0.085 Uiso 1 1 calc R
H31B H -0.0475 0.2588 0.8181 0.085 Uiso 1 1 calc R
H31C H 0.0607 0.2253 0.8422 0.085 Uiso 1 1 calc R
C32 C 0.0240(3) 0.33551(15) 0.91924(16) 0.0572(9) Uani 1 1 d .
H32A H 0.0491 0.2949 0.9437 0.086 Uiso 1 1 calc R
H32B H -0.0528 0.3367 0.9205 0.086 Uiso 1 1 calc R
H32C H 0.0520 0.3776 0.9398 0.086 Uiso 1 1 calc R
C8 C 0.1847(2) 0.68298(17) 1.0909(2) 0.0797(14) Uani 1 1 d .
H8A H 0.1183 0.7018 1.0795 0.096 Uiso 1 1 calc R
C6 C 0.3599(3) 0.6983(2) 1.1339(2) 0.0948(16) Uani 1 1 d .
H6A H 0.4131 0.7276 1.1513 0.114 Uiso 1 1 calc R
C7 C 0.2643(3) 0.7255(2) 1.1168(3) 0.126(3) Uani 1 1 d .
H7A H 0.2517 0.7736 1.1225 0.151 Uiso 1 1 calc R

loop_
_atom_site_aniso_label
_atom_site_aniso_U_11
_atom_site_aniso_U_22
_atom_site_aniso_U_33
_atom_site_aniso_U_23
_atom_site_aniso_U_13
_atom_site_aniso_U_12
C23 0.167(4) 0.070(3) 0.077(3) 0.044(2) 0.048(3) 0.068(3)
C35 0.0715(18) 0.0283(14) 0.0384(17) -0.0052(12) 0.0027(15) -0.0162(13)
Au1 0.01639(3) 0.02267(3) 0.01802(3) -0.00150(3) 0.00070(3) 0.00086(2)
C36 0.0173(7) 0.0289(11) 0.0230(9) -0.0059(8) 0.0016(7) 0.0029(9)
F11 0.0197(5) 0.0402(7) 0.0351(8) -0.0113(7) -0.0110(6) 0.0082(4)
F12 0.0269(6) 0.0358(7) 0.0541(10) -0.0093(7) -0.0082(6) 0.0172(5)
F14 0.0365(6) 0.0334(7) 0.0258(7) -0.0109(6) -0.0059(6) 0.0041(6)
F15 0.0259(6) 0.0369(8) 0.0269(8) -0.0051(6) -0.0081(5) 0.0129(5)
C15 0.0247(8) 0.0472(15) 0.0368(13) 0.0062(14) -0.0146(9) 0.0004(9)
F8 0.0411(7) 0.0854(13) 0.0335(8) -0.0157(9) -0.0195(6) 0.0097(8)
F10 0.0386(7) 0.0300(7) 0.0343(9) 0.0029(7) -0.0067(6) -0.0018(5)
C48 0.0195(8) 0.0234(10) 0.0215(11) -0.0054(9) 0.0001(8) 0.0030(7)
C28 0.0304(9) 0.0308(11) 0.0281(11) 0.0005(10) -0.0093(8) 0.0035(9)
C10 0.0229(9) 0.0415(13) 0.0200(11) 0.0000(9) 0.0052(9) 0.0058(9)
C17 0.0159(8) 0.0311(12) 0.0287(12) 0.0068(9) -0.0005(8) 0.0015(8)
C37 0.0280(10) 0.0360(12) 0.0249(13) -0.0093(11) -0.0018(9) -0.0025(8)
F3 0.0640(10) 0.0318(8) 0.0475(11) 0.0146(8) -0.0037(8) -0.0014(7)
C45 0.0234(9) 0.0179(10) 0.0303(13) -0.0061(9) 0.0045(8) 0.0008(7)
N2 0.0167(7) 0.0296(9) 0.0170(9) 0.0005(7) 0.0010(6) 0.0037(6)
F5 0.0184(5) 0.0344(8) 0.0467(9) 0.0059(7) 0.0076(6) 0.0053(5)
C25 0.0251(9) 0.0230(11) 0.0233(12) -0.0004(9) 0.0018(8) -0.0025(8)
F6 0.0552(8) 0.0347(8) 0.0336(9) -0.0047(7) -0.0067(7) -0.0157(6)
C51 0.0427(12) 0.0234(12) 0.0308(14) 0.0024(10) -0.0041(10) -0.0024(9)
F9 0.0594(9) 0.0523(10) 0.0326(10) 0.0066(8) -0.0133(8) 0.0136(8)
F1 0.0214(6) 0.0405(9) 0.0871(14) 0.0210(9) 0.0130(7) 0.0117(5)
C46 0.0231(8) 0.0223(11) 0.0200(11) -0.0032(9) 0.0005(8) -0.0037(7)
C13 0.0256(9) 0.0300(12) 0.0262(13) 0.0020(9) -0.0007(9) 0.0060(8)
C12 0.0155(7) 0.0302(12) 0.0194(10) 0.0022(8) -0.0020(7) 0.0038(7)
C43 0.0159(7) 0.0240(11) 0.0234(11) -0.0039(9) -0.0025(8) 0.0016(7)
F13 0.0354(7) 0.0273(7) 0.0413(9) -0.0149(7) 0.0006(6) 0.0063(5)
B1 0.0157(8) 0.0216(11) 0.0208(10) -0.0035(10) 0.0003(7) 0.0014(8)
F4 0.0423(8) 0.0382(9) 0.0500(11) 0.0065(8) 0.0181(7) -0.0044(6)
C41 0.0248(9) 0.0365(12) 0.0255(12) -0.0057(9) -0.0016(9) 0.0032(11)
C24 0.0185(8) 0.0243(11) 0.0167(10) -0.0017(8) -0.0025(7) -0.0010(7)
N1 0.0187(7) 0.0231(9) 0.0179(9) -0.0004(7) 0.0011(6) 0.0006(6)
C49 0.0221(9) 0.0233(11) 0.0254(12) -0.0041(9) 0.0008(8) 0.0024(7)
C42 0.0143(8) 0.0209(10) 0.0202(10) -0.0011(8) 0.0008(7) 0.0023(6)
C50 0.0321(10) 0.0262(12) 0.0262(13) -0.0049(10) 0.0060(9) -0.0036(8)
C26 0.0280(10) 0.0309(13) 0.0338(14) -0.0052(11) -0.0032(9) -0.0098(9)
C47 0.0185(8) 0.0202(10) 0.0226(11) -0.0004(8) -0.0015(7) 0.0037(7)
C53 0.0195(9) 0.0275(12) 0.0413(15) 0.0010(11) 0.0026(9) 0.0030(8)
F2 0.0368(8) 0.0410(9) 0.1000(16) 0.0270(10) -0.0110(9) 0.0119(6)
C9 0.0162(7) 0.0203(10) 0.0193(10) 0.0024(8) -0.0008(7) -0.0003(6)
C22 0.103(3) 0.131(4) 0.118(4) 0.091(4) 0.069(3) 0.051(3)
C21 0.0279(10) 0.0360(13) 0.0384(15) 0.0136(12) -0.0056(10) -0.0045(9)
C52 0.0324(11) 0.0238(12) 0.0454(16) 0.0027(11) -0.0088(11) 0.0075(9)
C16 0.0212(9) 0.0374(14) 0.0406(15) 0.0014(11) -0.0058(9) -0.0037(9)
C18 0.0453(12) 0.0302(12) 0.0283(13) 0.0009(11) -0.0081(11) 0.0028(9)
C29 0.0259(8) 0.0232(10) 0.0227(10) 0.0002(9) -0.0026(7) -0.0005(8)
C11 0.0272(9) 0.0375(13) 0.0160(11) -0.0029(10) 0.0035(8) 0.0038(9)
C14 0.0288(9) 0.0408(13) 0.0306(14) 0.0079(12) -0.0088(11) 0.0087(8)
F7 0.0577(9) 0.0647(11) 0.0489(11) -0.0186(9) -0.0147(8) -0.0232(8)
C39 0.0282(9) 0.0607(18) 0.0246(11) -0.0143(13) -0.0088(8) 0.0080(11)
C20 0.0525(14) 0.0377(14) 0.0484(18) -0.0017(15) 0.0130(14) -0.0046(10)
C44 0.0174(8) 0.0213(11) 0.0339(13) -0.0009(9) -0.0008(8) 0.0041(7)
C38 0.0299(11) 0.0481(16) 0.0316(14) -0.0170(12) -0.0040(10) -0.0070(10)
C19 0.084(2) 0.0333(15) 0.0472(19) -0.0009(13) 0.0224(17) 0.0083(14)
C30 0.0324(11) 0.0257(12) 0.0484(17) 0.0085(11) 0.0009(11) -0.0025(9)
C1 0.0195(8) 0.0239(10) 0.0185(11) -0.0034(8) 0.0032(7) 0.0045(7)
C33 0.0361(11) 0.0235(12) 0.0343(14) 0.0041(10) -0.0069(10) -0.0064(8)
C34 0.0596(16) 0.0372(14) 0.0410(16) 0.0027(12) 0.0093(15) -0.0105(13)
C2 0.0207(9) 0.0256(11) 0.0239(11) -0.0070(9) 0.0025(7) 0.0011(7)
C27 0.0236(9) 0.0371(13) 0.0304(13) -0.0070(11) -0.0074(9) -0.0006(8)
C3 0.0288(10) 0.0358(13) 0.0330(14) -0.0155(11) 0.0028(9) -0.0083(9)
C4 0.0267(10) 0.0610(18) 0.0251(13) -0.0002(13) -0.0020(10) -0.0109(10)
C40 0.0309(10) 0.0446(15) 0.0241(13) 0.0005(11) -0.0039(9) 0.0132(10)
C5 0.0347(14) 0.110(3) 0.0349(17) -0.0179(18) -0.0020(12) -0.0297(15)
C31 0.082(2) 0.0296(15) 0.059(2) -0.0018(15) 0.0084(18) 0.0073(14)
C32 0.093(2) 0.0374(17) 0.0417(19) 0.0153(14) -0.0058(17) -0.0117(15)
C8 0.0496(16) 0.0477(19) 0.142(4) -0.048(2) -0.006(2) -0.0001(14)
C6 0.061(2) 0.124(4) 0.099(3) -0.069(3) 0.012(2) -0.051(2)
C7 0.089(3) 0.069(3) 0.220(7) -0.090(4) -0.002(4) -0.021(2)

loop_
_atom_type_symbol
_atom_type_description
_atom_type_scat_dispersion_real
_atom_type_scat_dispersion_imag
_atom_type_scat_source
C C 0.0033 0.0016 'International Tables Vol C Tables 4.2.6.8 and 6.1.1.4'
H H 0.0000 0.0000 'International Tables Vol C Tables 4.2.6.8 and 6.1.1.4'
B B 0.0013 0.0007 'International Tables Vol C Tables 4.2.6.8 and 6.1.1.4'
N N 0.0061 0.0033 'International Tables Vol C Tables 4.2.6.8 and 6.1.1.4'
F F 0.0171 0.0103 'International Tables Vol C Tables 4.2.6.8 and 6.1.1.4'
Au Au -2.0133 8.8022 'International Tables Vol C Tables 4.2.6.8 and 6.1.1.4'

loop_
_geom_angle_atom_site_label_1
_geom_angle_atom_site_label_2
_geom_angle_atom_site_label_3
_geom_angle
C9 Au1 C2 157.34(7)
C9 Au1 C1 170.53(7)
C2 Au1 C1 32.07(7)
C41 C36 C37 112.8(2)
C41 C36 B1 120.27(18)
C37 C36 B1 126.9(2)
C14 C15 C16 121.1(2)
C53 C48 C49 112.2(2)
C53 C48 B1 127.54(18)
C49 C48 B1 120.29(16)
C27 C28 C29 120.4(2)
C11 C10 N2 107.03(18)
C16 C17 C12 116.2(2)
C16 C17 C21 121.0(2)
C12 C17 C21 122.87(19)
F6 C37 C38 114.9(2)
F6 C37 C36 121.0(2)
C38 C37 C36 124.1(2)
F13 C45 C44 120.70(18)
F13 C45 C46 120.4(2)
C44 C45 C46 118.86(19)
C9 N2 C10 111.35(17)
C9 N2 C12 124.61(17)
C10 N2 C12 123.99(16)
C24 C25 C26 116.1(2)
C24 C25 C30 121.67(19)
C26 C25 C30 122.2(2)
F3 C51 C50 120.4(2)
F3 C51 C52 121.0(2)
C50 C51 C52 118.5(2)
F14 C46 C45 120.38(19)
F14 C46 C47 120.30(18)
C45 C46 C47 119.3(2)
C12 C13 C14 116.5(2)
C12 C13 C18 122.7(2)
C14 C13 C18 120.8(2)
C13 C12 C17 124.55(19)
C13 C12 N2 117.37(19)
C17 C12 N2 118.06(18)
F11 C43 C44 114.90(17)
F11 C43 C42 121.10(19)
C44 C43 C42 124.0(2)
C1 B1 C48 111.14(15)
C1 B1 C36 110.20(16)
C48 B1 C36 113.26(17)
C1 B1 C42 101.36(15)
C48 B1 C42 106.83(16)
C36 B1 C42 113.41(15)
F10 C41 C40 115.9(2)
F10 C41 C36 119.4(2)
C40 C41 C36 124.6(2)
C25 C24 C29 124.33(18)
C25 C24 N1 118.44(19)
C29 C24 N1 117.10(17)
C9 N1 C11 112.03(16)
C9 N1 C24 125.95(16)
C11 N1 C24 121.93(18)
F5 C49 C50 116.48(18)
F5 C49 C48 118.13(19)
C50 C49 C48 125.37(19)
C43 C42 C47 112.81(18)
C43 C42 B1 127.82(18)
C47 C42 B1 119.37(16)
F4 C50 C49 120.9(2)
F4 C50 C51 119.6(2)
C49 C50 C51 119.5(2)
C27 C26 C25 121.6(2)
F15 C47 C46 115.51(19)
F15 C47 C42 119.69(18)
C46 C47 C42 124.81(18)
F1 C53 C52 115.56(19)
F1 C53 C48 119.9(2)
C52 C53 C48 124.5(2)
N1 C9 N2 103.70(17)
N1 C9 Au1 131.61(13)
N2 C9 Au1 124.69(15)
C22 C21 C23 108.9(3)
C22 C21 C17 112.4(2)
C23 C21 C17 112.1(3)
F2 C52 C53 120.6(2)
F2 C52 C51 119.5(2)
C53 C52 C51 119.9(2)
C15 C16 C17 120.8(2)
C13 C18 C19 110.6(2)
C13 C18 C20 112.6(2)
C19 C18 C20 111.5(2)
C24 C29 C28 116.68(19)
C24 C29 C33 122.66(17)
C28 C29 C33 120.6(2)
C10 C11 N1 105.90(19)
C15 C14 C13 120.8(2)
C38 C39 F8 121.3(2)
C38 C39 C40 119.7(2)
F8 C39 C40 119.0(3)
F12 C44 C45 119.70(19)
F12 C44 C43 120.1(2)
C45 C44 C43 120.21(18)
C39 C38 F7 120.1(2)
C39 C38 C37 120.2(2)
F7 C38 C37 119.7(3)
C31 C30 C32 110.7(2)
C31 C30 C25 113.5(2)
C32 C30 C25 110.5(2)
C2 C1 B1 158.4(2)
C2 C1 Au1 73.44(13)
B1 C1 Au1 128.17(14)
C29 C33 C34 112.3(2)
C29 C33 C35 110.4(2)
C34 C33 C35 111.9(2)
C1 C2 C3 166.0(2)
C1 C2 Au1 74.49(13)
C3 C2 Au1 119.54(15)
C26 C27 C28 120.80(19)
C8 C3 C4 120.0(2)
C8 C3 C2 118.7(2)
C4 C3 C2 121.3(2)
C3 C4 C5 119.6(3)
F9 C40 C41 120.7(2)
F9 C40 C39 120.7(2)
C41 C40 C39 118.6(2)
C6 C5 C4 120.8(3)
C3 C8 C7 118.7(3)
C5 C6 C7 120.1(3)
C6 C7 C8 120.7(4)

loop_
_geom_bond_atom_site_label_1
_geom_bond_atom_site_label_2
_geom_bond_distance
C23 C21 1.495(4)
C35 C33 1.523(4)
Au1 C9 1.999(2)
Au1 C2 2.210(2)
Au1 C1 2.2215(19)
C36 C41 1.395(3)
C36 C37 1.399(3)
C36 B1 1.642(3)
F11 C43 1.347(2)
F12 C44 1.347(2)
F14 C46 1.347(3)
F15 C47 1.359(2)
C15 C14 1.381(3)
C15 C16 1.386(3)
F8 C39 1.352(2)
F10 C41 1.354(3)
C48 C53 1.400(3)
C48 C49 1.401(3)
C48 B1 1.635(3)
C28 C27 1.380(3)
C28 C29 1.406(3)
C10 C11 1.357(3)
C10 N2 1.375(3)
C17 C16 1.396(3)
C17 C12 1.408(3)
C17 C21 1.515(3)
C37 F6 1.353(3)
C37 C38 1.389(3)
F3 C51 1.339(3)
C45 F13 1.348(2)
C45 C44 1.372(3)
C45 C46 1.375(3)
N2 C9 1.370(2)
N2 C12 1.443(3)
F5 C49 1.356(2)
C25 C24 1.389(3)
C25 C26 1.402(3)
C25 C30 1.528(3)
C51 C50 1.380(3)
C51 C52 1.382(3)
F9 C40 1.338(3)
F1 C53 1.353(2)
C46 C47 1.383(3)
C13 C12 1.391(3)
C13 C14 1.400(3)
C13 C18 1.523(3)
C43 C44 1.384(3)
C43 C42 1.395(3)
B1 C1 1.630(3)
B1 C42 1.671(3)
F4 C50 1.348(2)
C41 C40 1.391(3)
C24 C29 1.392(3)
C24 N1 1.448(2)
N1 C9 1.351(3)
N1 C11 1.388(3)
C49 C50 1.365(3)
C42 C47 1.398(3)
C26 C27 1.368(3)
C53 C52 1.372(4)
F2 C52 1.344(2)
C22 C21 1.487(4)
C18 C19 1.526(4)
C18 C20 1.529(4)
C29 C33 1.518(3)
F7 C38 1.346(3)
C39 C38 1.344(4)
C39 C40 1.391(4)
C30 C31 1.504(4)
C30 C32 1.518(4)
C1 C2 1.224(3)
C33 C34 1.520(4)
C2 C3 1.453(3)
C3 C8 1.377(4)
C3 C4 1.388(3)
C4 C5 1.391(3)
C5 C6 1.346(6)
C8 C7 1.406(5)
C6 C7 1.371(6)
